data_4334366
loop_
_publ_author_name
'Zachariah M. Heiden'
'Shentan Chen'
'Michael T. Mock'
'William G. Dougherty'
'W. Scott Kassel'
'Roger Rousseau'
'R. Morris Bullock'

_publ_section_title
;
 Protonation of Ferrous Dinitrogen Complexes Containing a Diphosphine
 Ligand with a Pendent Amine
;
_journal_name_full 'Inorganic Chemistry'
_journal_page_first 4026
_journal_page_last 4039
_journal_paper_doi 10.1021/ic4000704
_journal_volume 52
_journal_year 2013
_chemical_formula_sum 'C16 H41 Cl2 Fe N P4'
_chemical_formula_weight 498.13
_chemical_name_systematic
; 
 ? 
;
_space_group_IT_number 14
_symmetry_cell_setting monoclinic
_symmetry_space_group_name_Hall '-P 2ybc'
_symmetry_space_group_name_H-M 'P 1 21/c 1'
_atom_sites_solution_hydrogens geom
_atom_sites_solution_primary direct
_atom_sites_solution_secondary difmap
_audit_creation_method SHELXL-97
_cell_angle_alpha 90.00
_cell_angle_beta 105.942(2)
_cell_angle_gamma 90.00
_cell_formula_units_Z 4
_cell_length_a 13.4152(10)
_cell_length_b 10.5295(8)
_cell_length_c 18.0915(13)
_cell_measurement_reflns_used 9947
_cell_measurement_temperature 100(2)
_cell_measurement_theta_max 33.03
_cell_measurement_theta_min 2.34
_cell_volume 2457.2(3)
_computing_cell_refinement 'Bruker SAINT'
_computing_data_collection 'Bruker APEX2'
_computing_data_reduction 'Bruker SAINT'
_computing_molecular_graphics 'Bruker SHELXTL'
_computing_publication_material 'Bruker SHELXTL'
_computing_structure_refinement 'SHELXL-97 (Sheldrick, 2008)'
_computing_structure_solution 'SHELXS-97 (Sheldrick, 2008)'
_diffrn_ambient_temperature 100(2)
_diffrn_measured_fraction_theta_full 0.998
_diffrn_measured_fraction_theta_max 0.998
_diffrn_measurement_device_type 'Bruker APEX-II CCD'
_diffrn_measurement_method '\f and \w scans'
_diffrn_radiation_monochromator graphite
_diffrn_radiation_source 'fine-focus sealed tube'
_diffrn_radiation_type MoK\a
_diffrn_radiation_wavelength 0.71073
_diffrn_reflns_av_R_equivalents 0.0356
_diffrn_reflns_av_sigmaI/netI 0.0280
_diffrn_reflns_limit_h_max 20
_diffrn_reflns_limit_h_min -15
_diffrn_reflns_limit_k_max 16
_diffrn_reflns_limit_k_min -16
_diffrn_reflns_limit_l_max 27
_diffrn_reflns_limit_l_min -27
_diffrn_reflns_number 49678
_diffrn_reflns_theta_full 33.16
_diffrn_reflns_theta_max 33.16
_diffrn_reflns_theta_min 2.26
_exptl_absorpt_coefficient_mu 1.093
_exptl_absorpt_correction_T_max 0.8985
_exptl_absorpt_correction_T_min 0.8110
_exptl_absorpt_correction_type multi-scan
_exptl_absorpt_process_details SADABS
_exptl_crystal_colour green
_exptl_crystal_density_diffrn 1.346
_exptl_crystal_description block
_exptl_crystal_F_000 1056
_exptl_crystal_size_max 0.20
_exptl_crystal_size_mid 0.18
_exptl_crystal_size_min 0.10
_refine_diff_density_max 0.674
_refine_diff_density_min -0.525
_refine_diff_density_rms 0.065
_refine_ls_extinction_method none
_refine_ls_goodness_of_fit_ref 1.019
_refine_ls_hydrogen_treatment constr
_refine_ls_matrix_type full
_refine_ls_number_parameters 246
_refine_ls_number_reflns 9365
_refine_ls_number_restraints 39
_refine_ls_restrained_S_all 1.017
_refine_ls_R_factor_all 0.0353
_refine_ls_R_factor_gt 0.0257
_refine_ls_shift/su_max 0.001
_refine_ls_shift/su_mean 0.000
_refine_ls_structure_factor_coef Fsqd
_refine_ls_weighting_details 'calc w=1/[\s^2^(Fo^2^)+(0.0302P)^2^+0.6272P] where P=(Fo^2^+2Fc^2^)/3'
_refine_ls_weighting_scheme calc
_refine_ls_wR_factor_gt 0.0603
_refine_ls_wR_factor_ref 0.0647
_reflns_number_gt 7874
_reflns_number_total 9365
_reflns_threshold_expression >2sigma(I)
_cod_data_source_file ic4000704_si_002_1.cif
_cod_data_source_block pnl134
_cod_database_code 4334366

loop_
_symmetry_equiv_pos_as_xyz
'x, y, z'
'-x, y+1/2, -z+1/2'
'-x, -y, -z'
'x, -y-1/2, z-1/2'

loop_
_atom_site_label
_atom_site_type_symbol
_atom_site_fract_x
_atom_site_fract_y
_atom_site_fract_z
_atom_site_U_iso_or_equiv
_atom_site_adp_type
_atom_site_occupancy
_atom_site_symmetry_multiplicity
_atom_site_calc_flag
_atom_site_refinement_flags
_atom_site_disorder_assembly
_atom_site_disorder_group
Fe1 Fe 0.236277(11) 0.950731(14) 0.363978(8) 0.01090(3) Uani 1 1 d . A .
Cl1 Cl 0.08993(2) 0.81964(2) 0.324311(15) 0.01756(5) Uani 1 1 d . . .
Cl2 Cl 0.37823(2) 1.08687(2) 0.406196(15) 0.01603(5) Uani 1 1 d . . .
P1 P 0.34710(2) 0.80014(3) 0.351201(15) 0.01290(5) Uani 1 1 d . . .
P2 P 0.22562(2) 1.02799(3) 0.246905(15) 0.01419(5) Uani 1 1 d . . .
P3 P 0.12759(2) 1.08865(3) 0.398692(16) 0.01460(5) Uani 1 1 d . . .
P4 P 0.23614(2) 0.89973(3) 0.485176(15) 0.01350(5) Uani 1 1 d . . .
N1 N 0.38183(8) 0.88160(9) 0.21578(5) 0.01782(18) Uani 1 1 d . . .
C1 C 0.29828(9) 0.64855(10) 0.30399(7) 0.0189(2) Uani 1 1 d . . .
H1A H 0.2420 0.6673 0.2570 0.023 Uiso 1 1 calc R . .
H1B H 0.3550 0.6070 0.2877 0.023 Uiso 1 1 calc R . .
C2 C 0.25718(11) 0.55461(11) 0.35287(8) 0.0262(3) Uani 1 1 d . . .
H2A H 0.2306 0.4789 0.3223 0.039 Uiso 1 1 calc R . .
H2B H 0.2012 0.5944 0.3698 0.039 Uiso 1 1 calc R . .
H2C H 0.3134 0.5302 0.3979 0.039 Uiso 1 1 calc R . .
C3 C 0.44074(9) 0.75613(11) 0.44207(6) 0.0176(2) Uani 1 1 d . . .
H3A H 0.4729 0.8354 0.4671 0.021 Uiso 1 1 calc R . .
H3B H 0.4013 0.7189 0.4757 0.021 Uiso 1 1 calc R . .
C4 C 0.52823(10) 0.66431(13) 0.44074(8) 0.0260(3) Uani 1 1 d . . .
H4A H 0.5708 0.6491 0.4934 0.039 Uiso 1 1 calc R . .
H4B H 0.5713 0.7011 0.4104 0.039 Uiso 1 1 calc R . .
H4C H 0.4988 0.5838 0.4176 0.039 Uiso 1 1 calc R . .
C5 C 0.43670(9) 0.84399(11) 0.29451(6) 0.0175(2) Uani 1 1 d . A .
H5A H 0.4810 0.9152 0.3202 0.021 Uiso 1 1 calc R . .
H5B H 0.4824 0.7709 0.2927 0.021 Uiso 1 1 calc R . .
C6 C 0.45237(10) 0.86810(12) 0.16707(7) 0.0230(2) Uani 1 1 d . A .
H6A H 0.4743 0.7793 0.1673 0.034 Uiso 1 1 calc R . .
H6B H 0.5133 0.9221 0.1870 0.034 Uiso 1 1 calc R . .
H6C H 0.4166 0.8938 0.1144 0.034 Uiso 1 1 calc R . .
C7 C 0.34396(10) 1.01268(11) 0.21354(7) 0.0199(2) Uani 1 1 d . A .
H7A H 0.3289 1.0448 0.1602 0.024 Uiso 1 1 calc R . .
H7B H 0.3993 1.0665 0.2462 0.024 Uiso 1 1 calc R . .
C8 C 0.20520(10) 1.20112(10) 0.23936(6) 0.0191(2) Uani 1 1 d . A .
H8A H 0.1347 1.2186 0.2441 0.023 Uiso 1 1 calc R . .
H8B H 0.2548 1.2407 0.2843 0.023 Uiso 1 1 calc R . .
C9 C 0.21592(14) 1.26885(14) 0.16766(9) 0.0379(4) Uani 1 1 d . . .
H9A H 0.1993 1.3590 0.1705 0.057 Uiso 1 1 calc R A .
H9B H 0.1681 1.2309 0.1221 0.057 Uiso 1 1 calc R . .
H9C H 0.2872 1.2602 0.1642 0.057 Uiso 1 1 calc R . .
C10 C 0.1340(2) 0.9632(4) 0.16208(19) 0.0167(5) Uani 0.764(3) 1 d PDU A 1
H10A H 0.1543 0.9909 0.1160 0.020 Uiso 0.764(3) 1 calc PR A 1
H10B H 0.1382 0.8693 0.1644 0.020 Uiso 0.764(3) 1 calc PR A 1
C11 C 0.02128(12) 1.00335(16) 0.15329(9) 0.0225(4) Uani 0.764(3) 1 d PDU A 1
H11A H -0.0233 0.9688 0.1052 0.034 Uiso 0.764(3) 1 calc PR A 1
H11B H 0.0166 1.0962 0.1523 0.034 Uiso 0.764(3) 1 calc PR A 1
H11C H -0.0014 0.9706 0.1968 0.034 Uiso 0.764(3) 1 calc PR A 1
C10' C 0.1075(7) 0.9661(11) 0.1678(6) 0.0149(15) Uani 0.236(3) 1 d PDU A 2
H10C H 0.1197 0.8751 0.1594 0.018 Uiso 0.236(3) 1 calc PR A 2
H10D H 0.0462 0.9707 0.1881 0.018 Uiso 0.236(3) 1 calc PR A 2
C11' C 0.0794(5) 1.0311(6) 0.0899(3) 0.0276(13) Uani 0.236(3) 1 d PDU A 2
H11D H 0.0257 0.9818 0.0535 0.041 Uiso 0.236(3) 1 calc PR A 2
H11E H 0.1410 1.0369 0.0710 0.041 Uiso 0.236(3) 1 calc PR A 2
H11F H 0.0532 1.1167 0.0949 0.041 Uiso 0.236(3) 1 calc PR A 2
C12 C -0.00717(9) 1.11793(13) 0.34690(7) 0.0230(2) Uani 1 1 d . A .
H12A H -0.0103 1.1773 0.3046 0.034 Uiso 1 1 calc R . .
H12B H -0.0435 1.1545 0.3820 0.034 Uiso 1 1 calc R . .
H12C H -0.0403 1.0377 0.3262 0.034 Uiso 1 1 calc R . .
C13 C 0.17166(11) 1.24451(11) 0.43832(8) 0.0253(2) Uani 1 1 d . A .
H13A H 0.1732 1.3028 0.3964 0.038 Uiso 1 1 calc R . .
H13B H 0.2414 1.2372 0.4736 0.038 Uiso 1 1 calc R . .
H13C H 0.1240 1.2773 0.4663 0.038 Uiso 1 1 calc R . .
C14 C 0.12131(9) 0.99565(11) 0.48354(6) 0.01675(19) Uani 1 1 d . A .
H14A H 0.1305 1.0485 0.5302 0.020 Uiso 1 1 calc R . .
H14B H 0.0573 0.9443 0.4745 0.020 Uiso 1 1 calc R . .
C15 C 0.33504(9) 0.95989(12) 0.56802(6) 0.0203(2) Uani 1 1 d . A .
H15A H 0.4005 0.9153 0.5723 0.030 Uiso 1 1 calc R . .
H15B H 0.3131 0.9457 0.6147 0.030 Uiso 1 1 calc R . .
H15C H 0.3448 1.0511 0.5616 0.030 Uiso 1 1 calc R . .
C16 C 0.20524(10) 0.74390(11) 0.51760(7) 0.0223(2) Uani 1 1 d . A .
H16A H 0.2628 0.6854 0.5200 0.033 Uiso 1 1 calc R . .
H16B H 0.1421 0.7110 0.4814 0.033 Uiso 1 1 calc R . .
H16C H 0.1942 0.7518 0.5687 0.033 Uiso 1 1 calc R . .

loop_
_atom_site_aniso_label
_atom_site_aniso_U_11
_atom_site_aniso_U_22
_atom_site_aniso_U_33
_atom_site_aniso_U_23
_atom_site_aniso_U_13
_atom_site_aniso_U_12
Fe1 0.01017(7) 0.01193(7) 0.01107(6) 0.00011(5) 0.00369(5) -0.00050(5)
Cl1 0.01432(11) 0.01773(11) 0.01937(11) -0.00024(9) 0.00248(9) -0.00376(9)
Cl2 0.01365(11) 0.01757(11) 0.01730(11) -0.00337(8) 0.00497(9) -0.00359(8)
P1 0.01261(12) 0.01321(11) 0.01361(11) -0.00089(9) 0.00483(9) 0.00007(9)
P2 0.01774(13) 0.01340(12) 0.01205(11) 0.00022(9) 0.00512(10) -0.00116(9)
P3 0.01440(13) 0.01596(12) 0.01465(12) 0.00152(9) 0.00604(10) 0.00287(9)
P4 0.01125(12) 0.01744(12) 0.01253(11) 0.00242(9) 0.00449(9) 0.00161(9)
N1 0.0217(5) 0.0175(4) 0.0178(4) -0.0010(3) 0.0115(4) -0.0010(3)
C1 0.0210(5) 0.0155(5) 0.0202(5) -0.0032(4) 0.0055(4) -0.0008(4)
C2 0.0303(7) 0.0154(5) 0.0331(6) 0.0011(5) 0.0091(5) -0.0035(4)
C3 0.0153(5) 0.0204(5) 0.0166(5) -0.0009(4) 0.0037(4) 0.0038(4)
C4 0.0219(6) 0.0279(6) 0.0258(6) -0.0031(5) 0.0024(5) 0.0098(5)
C5 0.0158(5) 0.0194(5) 0.0194(5) -0.0019(4) 0.0083(4) -0.0004(4)
C6 0.0283(6) 0.0243(6) 0.0218(5) -0.0043(4) 0.0161(5) -0.0037(5)
C7 0.0272(6) 0.0171(5) 0.0198(5) 0.0010(4) 0.0137(4) -0.0013(4)
C8 0.0261(6) 0.0147(5) 0.0166(5) 0.0022(4) 0.0059(4) -0.0007(4)
C9 0.0556(10) 0.0270(7) 0.0412(8) 0.0180(6) 0.0306(7) 0.0140(6)
C10 0.0151(13) 0.0200(8) 0.0145(8) -0.0021(6) 0.0031(8) 0.0023(10)
C11 0.0165(7) 0.0261(8) 0.0219(7) -0.0023(6) 0.0002(6) 0.0029(6)
C10' 0.014(4) 0.018(3) 0.012(2) -0.0014(19) 0.003(3) -0.008(3)
C11' 0.031(3) 0.033(3) 0.015(2) 0.0034(19) 0.001(2) -0.004(2)
C12 0.0177(5) 0.0302(6) 0.0217(5) 0.0079(5) 0.0067(4) 0.0089(5)
C13 0.0329(7) 0.0184(5) 0.0282(6) -0.0039(4) 0.0144(5) 0.0008(5)
C14 0.0135(5) 0.0223(5) 0.0160(4) 0.0031(4) 0.0067(4) 0.0035(4)
C15 0.0161(5) 0.0299(6) 0.0143(5) -0.0016(4) 0.0031(4) 0.0028(4)
C16 0.0230(6) 0.0225(5) 0.0241(5) 0.0088(4) 0.0111(5) 0.0027(4)

loop_
_atom_type_symbol
_atom_type_description
_atom_type_scat_dispersion_real
_atom_type_scat_dispersion_imag
_atom_type_scat_source
C C 0.0033 0.0016 'International Tables Vol C Tables 4.2.6.8 and 6.1.1.4'
H H 0.0000 0.0000 'International Tables Vol C Tables 4.2.6.8 and 6.1.1.4'
N N 0.0061 0.0033 'International Tables Vol C Tables 4.2.6.8 and 6.1.1.4'
P P 0.1023 0.0942 'International Tables Vol C Tables 4.2.6.8 and 6.1.1.4'
Cl Cl 0.1484 0.1585 'International Tables Vol C Tables 4.2.6.8 and 6.1.1.4'
Fe Fe 0.3463 0.8444 'International Tables Vol C Tables 4.2.6.8 and 6.1.1.4'

loop_
_geom_angle_atom_site_label_1
_geom_angle_atom_site_label_2
_geom_angle_atom_site_label_3
_geom_angle
P1 Fe1 P2 91.806(12)
P1 Fe1 P4 96.314(11)
P2 Fe1 P4 171.597(12)
P1 Fe1 P3 169.518(12)
P2 Fe1 P3 98.670(12)
P4 Fe1 P3 73.205(11)
P1 Fe1 Cl2 87.904(12)
P2 Fe1 Cl2 85.460(11)
P4 Fe1 Cl2 92.661(11)
P3 Fe1 Cl2 92.572(13)
P1 Fe1 Cl1 94.343(12)
P2 Fe1 Cl1 95.387(11)
P4 Fe1 Cl1 86.175(11)
P3 Fe1 Cl1 85.050(13)
Cl2 Fe1 Cl1 177.569(11)
C3 P1 C5 99.89(5)
C3 P1 C1 105.39(5)
C5 P1 C1 99.34(5)
C3 P1 Fe1 113.52(4)
C5 P1 Fe1 115.83(4)
C1 P1 Fe1 120.12(4)
C10 P2 C8 104.88(12)
C10 P2 C7 97.69(9)
C8 P2 C7 100.66(5)
C10 P2 C10' 11.6(3)
C8 P2 C10' 101.8(3)
C7 P2 C10' 109.3(2)
C10 P2 Fe1 121.07(11)
C8 P2 Fe1 113.54(4)
C7 P2 Fe1 116.04(4)
C10' P2 Fe1 113.9(3)
C12 P3 C13 102.65(6)
C12 P3 C14 104.64(5)
C13 P3 C14 103.59(6)
C12 P3 Fe1 126.15(4)
C13 P3 Fe1 121.48(5)
C14 P3 Fe1 94.04(4)
C15 P4 C16 103.08(6)
C15 P4 C14 103.91(5)
C16 P4 C14 103.63(5)
C15 P4 Fe1 121.45(4)
C16 P4 Fe1 125.86(4)
C14 P4 Fe1 94.47(3)
C6 N1 C7 110.50(9)
C6 N1 C5 108.83(9)
C7 N1 C5 110.99(9)
C2 C1 P1 115.55(8)
C2 C1 H1A 108.4
P1 C1 H1A 108.4
C2 C1 H1B 108.4
P1 C1 H1B 108.4
H1A C1 H1B 107.5
C1 C2 H2A 109.5
C1 C2 H2B 109.5
H2A C2 H2B 109.5
C1 C2 H2C 109.5
H2A C2 H2C 109.5
H2B C2 H2C 109.5
C4 C3 P1 119.12(8)
C4 C3 H3A 107.5
P1 C3 H3A 107.5
C4 C3 H3B 107.5
P1 C3 H3B 107.5
H3A C3 H3B 107.0
C3 C4 H4A 109.5
C3 C4 H4B 109.5
H4A C4 H4B 109.5
C3 C4 H4C 109.5
H4A C4 H4C 109.5
H4B C4 H4C 109.5
N1 C5 P1 112.24(8)
N1 C5 H5A 109.2
P1 C5 H5A 109.2
N1 C5 H5B 109.2
P1 C5 H5B 109.2
H5A C5 H5B 107.9
N1 C6 H6A 109.5
N1 C6 H6B 109.5
H6A C6 H6B 109.5
N1 C6 H6C 109.5
H6A C6 H6C 109.5
H6B C6 H6C 109.5
N1 C7 P2 113.19(8)
N1 C7 H7A 108.9
P2 C7 H7A 108.9
N1 C7 H7B 108.9
P2 C7 H7B 108.9
H7A C7 H7B 107.8
C9 C8 P2 118.68(9)
C9 C8 H8A 107.6
P2 C8 H8A 107.6
C9 C8 H8B 107.6
P2 C8 H8B 107.6
H8A C8 H8B 107.1
C8 C9 H9A 109.5
C8 C9 H9B 109.5
H9A C9 H9B 109.5
C8 C9 H9C 109.5
H9A C9 H9C 109.5
H9B C9 H9C 109.5
C11 C10 P2 113.8(2)
C11 C10 H10A 108.8
P2 C10 H10A 108.8
C11 C10 H10B 108.8
P2 C10 H10B 108.8
H10A C10 H10B 107.7
C11' C10' P2 118.6(6)
C11' C10' H10C 107.7
P2 C10' H10C 107.7
C11' C10' H10D 107.7
P2 C10' H10D 107.7
H10C C10' H10D 107.1
C10' C11' H11D 109.5
C10' C11' H11E 109.5
H11D C11' H11E 109.5
C10' C11' H11F 109.5
H11D C11' H11F 109.5
H11E C11' H11F 109.5
P3 C12 H12A 109.5
P3 C12 H12B 109.5
H12A C12 H12B 109.5
P3 C12 H12C 109.5
H12A C12 H12C 109.5
H12B C12 H12C 109.5
P3 C13 H13A 109.5
P3 C13 H13B 109.5
H13A C13 H13B 109.5
P3 C13 H13C 109.5
H13A C13 H13C 109.5
H13B C13 H13C 109.5
P4 C14 P3 94.34(5)
P4 C14 H14A 112.9
P3 C14 H14A 112.9
P4 C14 H14B 112.9
P3 C14 H14B 112.9
H14A C14 H14B 110.3
P4 C15 H15A 109.5
P4 C15 H15B 109.5
H15A C15 H15B 109.5
P4 C15 H15C 109.5
H15A C15 H15C 109.5
H15B C15 H15C 109.5
P4 C16 H16A 109.5
P4 C16 H16B 109.5
H16A C16 H16B 109.5
P4 C16 H16C 109.5
H16A C16 H16C 109.5
H16B C16 H16C 109.5

loop_
_geom_bond_atom_site_label_1
_geom_bond_atom_site_label_2
_geom_bond_distance
Fe1 P1 2.2287(3)
Fe1 P2 2.2365(3)
Fe1 P4 2.2580(3)
Fe1 P3 2.2655(3)
Fe1 Cl2 2.3379(3)
Fe1 Cl1 2.3453(3)
P1 C3 1.8332(11)
P1 C5 1.8404(11)
P1 C1 1.8437(11)
P2 C10 1.816(4)
P2 C8 1.8429(11)
P2 C7 1.8540(12)
P2 C10' 1.934(11)
P3 C12 1.8195(12)
P3 C13 1.8231(13)
P3 C14 1.8422(11)
P4 C15 1.8209(12)
P4 C16 1.8280(12)
P4 C14 1.8356(11)
N1 C6 1.4663(14)
N1 C7 1.4675(15)
N1 C5 1.4668(15)
C1 C2 1.5272(17)
C1 H1A 0.9900
C1 H1B 0.9900
C2 H2A 0.9800
C2 H2B 0.9800
C2 H2C 0.9800
C3 C4 1.5259(16)
C3 H3A 0.9900
C3 H3B 0.9900
C4 H4A 0.9800
C4 H4B 0.9800
C4 H4C 0.9800
C5 H5A 0.9900
C5 H5B 0.9900
C6 H6A 0.9800
C6 H6B 0.9800
C6 H6C 0.9800
C7 H7A 0.9900
C7 H7B 0.9900
C8 C9 1.5214(17)
C8 H8A 0.9900
C8 H8B 0.9900
C9 H9A 0.9800
C9 H9B 0.9800
C9 H9C 0.9800
C10 C11 1.535(3)
C10 H10A 0.9900
C10 H10B 0.9900
C11 H11A 0.9800
C11 H11B 0.9800
C11 H11C 0.9800
C10' C11' 1.518(11)
C10' H10C 0.9900
C10' H10D 0.9900
C11' H11D 0.9800
C11' H11E 0.9800
C11' H11F 0.9800
C12 H12A 0.9800
C12 H12B 0.9800
C12 H12C 0.9800
C13 H13A 0.9800
C13 H13B 0.9800
C13 H13C 0.9800
C14 H14A 0.9900
C14 H14B 0.9900
C15 H15A 0.9800
C15 H15B 0.9800
C15 H15C 0.9800
C16 H16A 0.9800
C16 H16B 0.9800
C16 H16C 0.9800
